data_4088810
loop_
_publ_author_name
'Chu, Wan-Yi'
'Gilbert-Wilson, Ryan'
'Rauchfuss, Thomas B.'
'van Gastel, Maurice'
'Neese, Frank'

_publ_section_title
;
 Cobalt Phosphino-\a-Iminopyridine-Catalyzed Hydrofunctionalization of
 Alkenes: Catalyst Development and Mechanistic Analysis
;
_journal_issue 17
_journal_name_full Organometallics
_journal_page_first 2900
_journal_paper_doi 10.1021/acs.organomet.6b00457
_journal_volume 35
_journal_year 2016
_chemical_formula_moiety 'C49 H41 Co N2 P2, C4 H8 O'
_chemical_formula_sum 'C53 H49 Co N2 O P2'
_chemical_formula_weight 850.81
_space_group_crystal_system monoclinic
_space_group_IT_number 14
_space_group_name_Hall '-P 2ybc'
_space_group_name_H-M_alt 'P 1 21/c 1'
_atom_sites_solution_hydrogens geom
_audit_creation_date 2016-01-15
_audit_creation_method
;
Olex2 1.2
(compiled 2015.09.30 svn.r3233 for OlexSys, GUI svn.r5103)
;
_cell_angle_alpha 90
_cell_angle_beta 96.828(2)
_cell_angle_gamma 90
_cell_formula_units_Z 4
_cell_length_a 16.3332(9)
_cell_length_b 10.3192(5)
_cell_length_c 25.6745(13)
_cell_measurement_reflns_used 9907
_cell_measurement_temperature 100(2)
_cell_measurement_theta_max 28.23
_cell_measurement_theta_min 2.52
_cell_volume 4296.6(4)
_computing_cell_refinement 'SAINT v8.34A (Bruker, 2013)'
_computing_data_reduction 'SAINT v8.34A (Bruker, 2013)'
_computing_molecular_graphics 'Olex2 (Dolomanov et al., 2009)'
_computing_publication_material 'Olex2 (Dolomanov et al., 2009)'
_computing_structure_refinement 'XL (Sheldrick, 2008)'
_computing_structure_solution 'olex2.solve (Bourhis et al., 2015)'
_diffrn_ambient_temperature 100.0
_diffrn_detector_type 'CCD area detector'
_diffrn_measured_fraction_theta_full 1.000
_diffrn_measured_fraction_theta_max 0.998
_diffrn_measurement_device_type 'Bruker APEX-II CCD'
_diffrn_measurement_method '\f and \w scans'
_diffrn_radiation_type MoK\a
_diffrn_radiation_wavelength 0.71073
_diffrn_reflns_av_R_equivalents 0.0575
_diffrn_reflns_av_unetI/netI 0.0247
_diffrn_reflns_Laue_measured_fraction_full 1.000
_diffrn_reflns_Laue_measured_fraction_max 0.998
_diffrn_reflns_limit_h_max 21
_diffrn_reflns_limit_h_min -21
_diffrn_reflns_limit_k_max 13
_diffrn_reflns_limit_k_min -13
_diffrn_reflns_limit_l_max 34
_diffrn_reflns_limit_l_min -34
_diffrn_reflns_number 122587
_diffrn_reflns_point_group_measured_fraction_full 1.000
_diffrn_reflns_point_group_measured_fraction_max 0.998
_diffrn_reflns_theta_full 26.000
_diffrn_reflns_theta_max 28.318
_diffrn_reflns_theta_min 2.129
_diffrn_standards_number 0
_exptl_absorpt_coefficient_mu 0.516
_exptl_absorpt_correction_T_max 1.0000
_exptl_absorpt_correction_T_min 0.9178
_exptl_absorpt_correction_type integration
_exptl_absorpt_process_details
;
SADABS-2014/4 (Bruker,2014/4) was used for absorption correction.
wR2(int) was 0.1291 before and 0.0621 after correction.
The Ratio of minimum to maximum transmission is 0.9178.
The \l/2 correction factor is Not present.
;
_exptl_crystal_colour purple
_exptl_crystal_density_diffrn 1.315
_exptl_crystal_description block
_exptl_crystal_F_000 1784
_exptl_crystal_preparation
; 
The data crystal was mounted using oil (Parantone-N, Exxon) to a 
0.3 mm cryo-loop (Hampton Research) with the (0 -1 2) scattering 
planes roughly normal to the spindle axis.  
;
_exptl_crystal_size_max 0.445
_exptl_crystal_size_mid 0.397
_exptl_crystal_size_min 0.24
_refine_diff_density_max 0.872
_refine_diff_density_min -0.511
_refine_diff_density_rms 0.070
_refine_ls_extinction_method none
_refine_ls_goodness_of_fit_ref 1.057
_refine_ls_hydrogen_treatment constr
_refine_ls_matrix_type full
_refine_ls_number_parameters 579
_refine_ls_number_reflns 10673
_refine_ls_number_restraints 171
_refine_ls_restrained_S_all 1.059
_refine_ls_R_factor_all 0.0455
_refine_ls_R_factor_gt 0.0350
_refine_ls_shift/su_max 0.001
_refine_ls_shift/su_mean 0.000
_refine_ls_structure_factor_coef Fsqd
_refine_ls_weighting_details 'w=1/[\s^2^(Fo^2^)+(0.0330P)^2^+3.7880P] where P=(Fo^2^+2Fc^2^)/3'
_refine_ls_weighting_scheme calc
_refine_ls_wR_factor_gt 0.0808
_refine_ls_wR_factor_ref 0.0856
_reflns_Friedel_coverage 0.000
_reflns_number_gt 9083
_reflns_number_total 10673
_reflns_threshold_expression 'I > 2\s(I)'
_cod_data_source_file om6b00457_si_004.cif
_cod_data_source_block CoMe(Ph2PC6H4NPhpy)(PPh3)
_cod_database_code 4088810
_shelx_space_group_comment
;
The symmetry employed for this shelxl refinement is uniquely defined
by the following loop, which should always be used as a source of
symmetry information in preference to the above space-group names.
They are only intended as comments.
;
_shelx_estimated_absorpt_t_max 0.886
_shelx_estimated_absorpt_t_min 0.803
_olex2_refinement_description
;
1. Fixed Uiso
 At 1.2 times of:
  All C(H) groups, All C(H,H) groups
 At 1.5 times of:
  All C(H,H,H) groups
2. Restrained distances
 O1-C50 \\sim O1A-C50A \\sim O1-C53 \\sim O1A-C53A
 with sigma of 0.02
 C53-C52 \\sim C53A-C52A \\sim C51-C50 \\sim C51A-C50A
 with sigma of 0.02
 C52A-C51A \\sim C52-C51
 with sigma of 0.02
3. Rigid bond restraints
 O1, C50, C51, C52, C53, O1A, C50A, C51A, C52A, C53A
 with sigma for 1-2 distances of 0.01 and sigma for 1-3 distances of 0.01
4. Uiso/Uaniso restraints and constraints
O1 \\sim C50 \\sim C51 \\sim C52 \\sim C53 \\sim O1A \\sim C50A \\sim C51A
\\sim C52A \\sim C53A: within 1.7A with sigma of 0.01 and sigma for terminal
atoms of 0.02
5. Others
 Sof(O1A)=Sof(C50A)=Sof(H50D)=Sof(H50C)=Sof(C51A)=Sof(H51D)=Sof(H51C)=
 Sof(C52A)=Sof(H52C)=Sof(H52D)=Sof(C53A)=Sof(H53C)=Sof(H53D)=1-FVAR(1)
 Sof(O1)=Sof(C50)=Sof(H50B)=Sof(H50A)=Sof(C51)=Sof(H51B)=Sof(H51A)=Sof(C52)=
 Sof(H52B)=Sof(H52A)=Sof(C53)=Sof(H53A)=Sof(H53B)=FVAR(1)
6.a Secondary CH2 refined with riding coordinates:
 C50(H50B,H50A), C51(H51B,H51A), C52(H52B,H52A), C53(H53A,H53B), C50A(H50D,
 H50C), C51A(H51D,H51C), C52A(H52C,H52D), C53A(H53C,H53D)
6.b Aromatic/amide H refined with riding coordinates:
 C2(H2), C3(H3), C4(H4), C5(H5), C9(H9), C10(H10), C11(H11), C12(H12),
 C13(H13), C15(H15), C16(H16), C17(H17), C18(H18), C21(H21), C22(H22), C23(H23),
  C24(H24), C25(H25), C27(H27), C28(H28), C29(H29), C30(H30), C31(H31),
 C33(H33), C34(H34), C35(H35), C36(H36), C37(H37), C39(H39), C40(H40), C41(H41),
  C42(H42), C43(H43), C45(H45), C46(H46), C47(H47), C48(H48), C49(H49)
6.c Idealised Me refined as rotating group:
 C1(H1A,H1B,H1C)
;
_olex2_submission_special_instructions 'No special instructions were received'

loop_
_space_group_symop_operation_xyz
'x, y, z'
'-x, y+1/2, -z+1/2'
'-x, -y, -z'
'x, -y-1/2, z-1/2'

loop_
_atom_site_label
_atom_site_type_symbol
_atom_site_fract_x
_atom_site_fract_y
_atom_site_fract_z
_atom_site_U_iso_or_equiv
_atom_site_adp_type
_atom_site_occupancy
_atom_site_site_symmetry_order
_atom_site_calc_flag
_atom_site_refinement_flags_posn
_atom_site_refinement_flags_adp
_atom_site_refinement_flags_occupancy
_atom_site_disorder_assembly
_atom_site_disorder_group
Co1 Co 0.80950(2) 0.51677(2) 0.37548(2) 0.01020(5) Uani 1 1 d . . . . .
P1 P 0.70829(2) 0.62052(4) 0.33533(2) 0.01156(8) Uani 1 1 d . . . . .
P2 P 0.75737(2) 0.37436(4) 0.42742(2) 0.01195(8) Uani 1 1 d . . . . .
N1 N 0.92404(8) 0.47028(12) 0.38203(5) 0.0124(2) Uani 1 1 d . . . . .
N2 N 0.80953(8) 0.42980(12) 0.30873(5) 0.0114(2) Uani 1 1 d . . . . .
C1 C 0.83143(10) 0.66675(15) 0.42634(6) 0.0160(3) Uani 1 1 d . . . . .
H1A H 0.8765 0.7200 0.4160 0.024 Uiso 1 1 calc GR . . . .
H1B H 0.8468 0.6330 0.4618 0.024 Uiso 1 1 calc GR . . . .
H1C H 0.7815 0.7197 0.4258 0.024 Uiso 1 1 calc GR . . . .
C2 C 0.98432(9) 0.49566(15) 0.42235(6) 0.0151(3) Uani 1 1 d . . . . .
H2 H 0.9712 0.5502 0.4500 0.018 Uiso 1 1 calc R . . . .
C3 C 1.06256(10) 0.44686(17) 0.42513(6) 0.0191(3) Uani 1 1 d . . . . .
H3 H 1.1026 0.4693 0.4536 0.023 Uiso 1 1 calc R . . . .
C4 C 1.08348(10) 0.36308(17) 0.38546(7) 0.0215(3) Uani 1 1 d . . . . .
H4 H 1.1370 0.3260 0.3873 0.026 Uiso 1 1 calc R . . . .
C5 C 1.02512(10) 0.33632(16) 0.34428(6) 0.0186(3) Uani 1 1 d . . . . .
H5 H 1.0381 0.2809 0.3169 0.022 Uiso 1 1 calc R . . . .
C6 C 0.94523(9) 0.39081(14) 0.34222(6) 0.0133(3) Uani 1 1 d . . . . .
C7 C 0.88199(9) 0.37640(14) 0.29965(6) 0.0126(3) Uani 1 1 d . . . . .
C8 C 0.90381(9) 0.34187(15) 0.24675(6) 0.0144(3) Uani 1 1 d . . . . .
C9 C 0.93400(10) 0.22015(16) 0.23481(7) 0.0196(3) Uani 1 1 d . . . . .
H9 H 0.9392 0.1538 0.2606 0.024 Uiso 1 1 calc R . . . .
C10 C 0.95649(11) 0.19592(19) 0.18495(7) 0.0271(4) Uani 1 1 d . . . . .
H10 H 0.9767 0.1128 0.1769 0.033 Uiso 1 1 calc R . . . .
C11 C 0.94958(12) 0.2921(2) 0.14708(7) 0.0303(4) Uani 1 1 d . . . . .
H11 H 0.9650 0.2750 0.1132 0.036 Uiso 1 1 calc R . . . .
C12 C 0.92017(12) 0.4132(2) 0.15866(7) 0.0286(4) Uani 1 1 d . . . . .
H12 H 0.9156 0.4795 0.1328 0.034 Uiso 1 1 calc R . . . .
C13 C 0.89738(10) 0.43785(17) 0.20812(6) 0.0202(3) Uani 1 1 d . . . . .
H13 H 0.8771 0.5211 0.2158 0.024 Uiso 1 1 calc R . . . .
C14 C 0.73691(9) 0.42248(15) 0.27284(6) 0.0123(3) Uani 1 1 d . . . . .
C15 C 0.71971(10) 0.32856(15) 0.23332(6) 0.0162(3) Uani 1 1 d . . . . .
H15 H 0.7607 0.2673 0.2268 0.019 Uiso 1 1 calc R . . . .
C16 C 0.64261(10) 0.32541(17) 0.20375(6) 0.0195(3) Uani 1 1 d . . . . .
H16 H 0.6315 0.2615 0.1772 0.023 Uiso 1 1 calc R . . . .
C17 C 0.58151(10) 0.41399(17) 0.21234(6) 0.0209(3) Uani 1 1 d . . . . .
H17 H 0.5291 0.4107 0.1919 0.025 Uiso 1 1 calc R . . . .
C18 C 0.59781(10) 0.50745(16) 0.25119(6) 0.0179(3) Uani 1 1 d . . . . .
H18 H 0.5566 0.5690 0.2570 0.021 Uiso 1 1 calc R . . . .
C19 C 0.67432(9) 0.51116(15) 0.28157(6) 0.0135(3) Uani 1 1 d . . . . .
C20 C 0.73514(10) 0.76573(15) 0.29983(6) 0.0142(3) Uani 1 1 d . . . . .
C21 C 0.67578(11) 0.84663(17) 0.27280(6) 0.0204(3) Uani 1 1 d . . . . .
H21 H 0.6189 0.8319 0.2750 0.024 Uiso 1 1 calc R . . . .
C22 C 0.69995(12) 0.94856(18) 0.24264(7) 0.0262(4) Uani 1 1 d . . . . .
H22 H 0.6595 1.0039 0.2246 0.031 Uiso 1 1 calc R . . . .
C23 C 0.78273(12) 0.96969(17) 0.23875(7) 0.0254(4) Uani 1 1 d . . . . .
H23 H 0.7988 1.0387 0.2177 0.031 Uiso 1 1 calc R . . . .
C24 C 0.84213(11) 0.89064(17) 0.26541(7) 0.0229(4) Uani 1 1 d . . . . .
H24 H 0.8989 0.9055 0.2628 0.027 Uiso 1 1 calc R . . . .
C25 C 0.81841(10) 0.78907(16) 0.29616(6) 0.0178(3) Uani 1 1 d . . . . .
H25 H 0.8592 0.7354 0.3147 0.021 Uiso 1 1 calc R . . . .
C26 C 0.61703(9) 0.66887(16) 0.36495(6) 0.0164(3) Uani 1 1 d . . . . .
C27 C 0.61211(11) 0.79231(18) 0.38703(6) 0.0213(3) Uani 1 1 d . . . . .
H27 H 0.6531 0.8554 0.3826 0.026 Uiso 1 1 calc R . . . .
C28 C 0.54696(12) 0.8227(2) 0.41555(7) 0.0297(4) Uani 1 1 d . . . . .
H28 H 0.5434 0.9067 0.4302 0.036 Uiso 1 1 calc R . . . .
C29 C 0.48771(12) 0.7307(2) 0.42241(7) 0.0344(5) Uani 1 1 d . . . . .
H29 H 0.4436 0.7516 0.4419 0.041 Uiso 1 1 calc R . . . .
C30 C 0.49244(11) 0.6083(2) 0.40103(8) 0.0317(4) Uani 1 1 d . . . . .
H30 H 0.4517 0.5453 0.4060 0.038 Uiso 1 1 calc R . . . .
C31 C 0.55674(10) 0.57698(18) 0.37224(7) 0.0224(3) Uani 1 1 d . . . . .
H31 H 0.5596 0.4929 0.3575 0.027 Uiso 1 1 calc R . . . .
C32 C 0.74236(9) 0.41983(16) 0.49469(6) 0.0153(3) Uani 1 1 d . . . . .
C33 C 0.76155(10) 0.33902(17) 0.53822(6) 0.0197(3) Uani 1 1 d . . . . .
H33 H 0.7838 0.2552 0.5337 0.024 Uiso 1 1 calc R . . . .
C34 C 0.74820(11) 0.3809(2) 0.58818(7) 0.0257(4) Uani 1 1 d . . . . .
H34 H 0.7617 0.3259 0.6176 0.031 Uiso 1 1 calc R . . . .
C35 C 0.71525(11) 0.5027(2) 0.59497(7) 0.0283(4) Uani 1 1 d . . . . .
H35 H 0.7071 0.5315 0.6291 0.034 Uiso 1 1 calc R . . . .
C36 C 0.69422(11) 0.5822(2) 0.55205(7) 0.0278(4) Uani 1 1 d . . . . .
H36 H 0.6704 0.6648 0.5567 0.033 Uiso 1 1 calc R . . . .
C37 C 0.70785(10) 0.54143(17) 0.50210(7) 0.0210(3) Uani 1 1 d . . . . .
H37 H 0.6936 0.5967 0.4728 0.025 Uiso 1 1 calc R . . . .
C38 C 0.65869(10) 0.29313(15) 0.40644(6) 0.0159(3) Uani 1 1 d . . . . .
C39 C 0.59542(10) 0.28552(17) 0.43842(7) 0.0215(3) Uani 1 1 d . . . . .
H39 H 0.6043 0.3172 0.4734 0.026 Uiso 1 1 calc R . . . .
C40 C 0.51952(11) 0.23197(19) 0.41957(8) 0.0287(4) Uani 1 1 d . . . . .
H40 H 0.4769 0.2278 0.4417 0.034 Uiso 1 1 calc R . . . .
C41 C 0.50550(12) 0.1846(2) 0.36882(8) 0.0314(4) Uani 1 1 d . . . . .
H41 H 0.4534 0.1486 0.3561 0.038 Uiso 1 1 calc R . . . .
C42 C 0.56795(12) 0.19003(18) 0.33680(7) 0.0270(4) Uani 1 1 d . . . . .
H42 H 0.5589 0.1565 0.3021 0.032 Uiso 1 1 calc R . . . .
C43 C 0.64367(10) 0.24432(16) 0.35518(6) 0.0193(3) Uani 1 1 d . . . . .
H43 H 0.6859 0.2485 0.3328 0.023 Uiso 1 1 calc R . . . .
C44 C 0.83149(10) 0.24050(15) 0.43581(6) 0.0152(3) Uani 1 1 d . . . . .
C45 C 0.90417(10) 0.25892(16) 0.46994(6) 0.0173(3) Uani 1 1 d . . . . .
H45 H 0.9093 0.3328 0.4921 0.021 Uiso 1 1 calc R . . . .
C46 C 0.96857(11) 0.17097(17) 0.47178(7) 0.0221(3) Uani 1 1 d . . . . .
H46 H 1.0173 0.1846 0.4953 0.026 Uiso 1 1 calc R . . . .
C47 C 0.96191(12) 0.06288(18) 0.43935(7) 0.0260(4) Uani 1 1 d . . . . .
H47 H 1.0062 0.0030 0.4403 0.031 Uiso 1 1 calc R . . . .
C48 C 0.89068(13) 0.04291(18) 0.40578(7) 0.0287(4) Uani 1 1 d . . . . .
H48 H 0.8859 -0.0314 0.3838 0.034 Uiso 1 1 calc R . . . .
C49 C 0.82565(11) 0.13091(17) 0.40384(7) 0.0231(4) Uani 1 1 d . . . . .
H49 H 0.7769 0.1161 0.3805 0.028 Uiso 1 1 calc R . . . .
O1 O 0.2152(6) 0.1139(11) 0.4071(3) 0.0445(13) Uani 0.555(10) 1 d D U P A 1
C50 C 0.2054(6) 0.0791(10) 0.4593(4) 0.0359(14) Uani 0.555(10) 1 d D U P A 1
H50B H 0.1687 0.0026 0.4582 0.043 Uiso 0.555(10) 1 calc R . P A 1
H50A H 0.1769 0.1511 0.4752 0.043 Uiso 0.555(10) 1 calc R . P A 1
C51 C 0.2839(4) 0.0477(7) 0.4954(2) 0.0402(12) Uani 0.555(10) 1 d D U P A 1
H51B H 0.2750 -0.0203 0.5213 0.048 Uiso 0.555(10) 1 calc R . P A 1
H51A H 0.3085 0.1255 0.5136 0.048 Uiso 0.555(10) 1 calc R . P A 1
C52 C 0.3347(4) -0.0012(5) 0.4530(3) 0.0447(13) Uani 0.555(10) 1 d D U P A 1
H52B H 0.3455 -0.0953 0.4570 0.054 Uiso 0.555(10) 1 calc R . P A 1
H52A H 0.3880 0.0451 0.4548 0.054 Uiso 0.555(10) 1 calc R . P A 1
C53 C 0.2801(4) 0.0280(8) 0.3996(3) 0.0506(14) Uani 0.555(10) 1 d D U P A 1
H53A H 0.3148 0.0666 0.3746 0.061 Uiso 0.555(10) 1 calc R . P A 1
H53B H 0.2568 -0.0541 0.3843 0.061 Uiso 0.555(10) 1 calc R . P A 1
O1A O 0.2115(8) 0.1158(14) 0.4174(5) 0.0474(17) Uani 0.445(10) 1 d D U P A 2
C50A C 0.2074(8) 0.0576(14) 0.4680(5) 0.0482(19) Uani 0.445(10) 1 d D U P A 2
H50D H 0.1756 -0.0242 0.4660 0.058 Uiso 0.445(10) 1 calc R . P A 2
H50C H 0.1862 0.1177 0.4933 0.058 Uiso 0.445(10) 1 calc R . P A 2
C51A C 0.2991(5) 0.0360(9) 0.4790(4) 0.0451(16) Uani 0.445(10) 1 d D U P A 2
H51D H 0.3114 -0.0325 0.5058 0.054 Uiso 0.445(10) 1 calc R . P A 2
H51C H 0.3273 0.1168 0.4919 0.054 Uiso 0.445(10) 1 calc R . P A 2
C52A C 0.3286(4) -0.0067(7) 0.4252(4) 0.0460(16) Uani 0.445(10) 1 d D U P A 2
H52C H 0.3882 0.0099 0.4247 0.055 Uiso 0.445(10) 1 calc R . P A 2
H52D H 0.3171 -0.0995 0.4179 0.055 Uiso 0.445(10) 1 calc R . P A 2
C53A C 0.2764(4) 0.0801(7) 0.3863(3) 0.0405(14) Uani 0.445(10) 1 d D U P A 2
H53C H 0.3077 0.1567 0.3765 0.049 Uiso 0.445(10) 1 calc R . P A 2
H53D H 0.2546 0.0322 0.3542 0.049 Uiso 0.445(10) 1 calc R . P A 2

loop_
_atom_site_aniso_label
_atom_site_aniso_U_11
_atom_site_aniso_U_22
_atom_site_aniso_U_33
_atom_site_aniso_U_23
_atom_site_aniso_U_13
_atom_site_aniso_U_12
Co1 0.00864(10) 0.01231(10) 0.00941(9) 0.00036(7) 0.00009(7) -0.00017(7)
P1 0.01010(17) 0.01344(18) 0.01108(17) 0.00129(14) 0.00103(13) 0.00111(14)
P2 0.01106(17) 0.01431(18) 0.01033(17) 0.00090(14) 0.00059(13) -0.00158(14)
N1 0.0101(6) 0.0146(6) 0.0121(6) 0.0027(5) 0.0005(5) -0.0022(5)
N2 0.0106(6) 0.0125(6) 0.0108(6) 0.0007(5) 0.0002(5) -0.0005(5)
C1 0.0152(7) 0.0187(7) 0.0134(7) -0.0029(6) -0.0009(6) 0.0013(6)
C2 0.0134(7) 0.0190(8) 0.0123(7) 0.0019(6) -0.0010(6) -0.0035(6)
C3 0.0120(7) 0.0257(8) 0.0183(8) 0.0037(6) -0.0040(6) -0.0030(6)
C4 0.0112(7) 0.0273(9) 0.0253(8) 0.0035(7) -0.0003(6) 0.0035(6)
C5 0.0140(7) 0.0214(8) 0.0203(8) -0.0005(6) 0.0015(6) 0.0026(6)
C6 0.0117(7) 0.0139(7) 0.0144(7) 0.0016(5) 0.0021(5) -0.0008(5)
C7 0.0117(7) 0.0117(7) 0.0143(7) 0.0012(5) 0.0018(5) 0.0008(5)
C8 0.0104(7) 0.0165(7) 0.0163(7) -0.0039(6) 0.0019(6) -0.0010(5)
C9 0.0145(7) 0.0183(8) 0.0260(8) -0.0055(6) 0.0018(6) 0.0006(6)
C10 0.0193(8) 0.0295(9) 0.0328(10) -0.0169(8) 0.0047(7) 0.0018(7)
C11 0.0247(9) 0.0472(12) 0.0202(9) -0.0113(8) 0.0079(7) 0.0015(8)
C12 0.0270(9) 0.0407(11) 0.0191(8) 0.0022(8) 0.0072(7) 0.0029(8)
C13 0.0194(8) 0.0224(8) 0.0193(8) 0.0000(6) 0.0049(6) 0.0022(6)
C14 0.0108(7) 0.0152(7) 0.0108(6) 0.0027(5) 0.0004(5) -0.0014(5)
C15 0.0165(7) 0.0177(7) 0.0139(7) -0.0015(6) 0.0002(6) -0.0013(6)
C16 0.0197(8) 0.0227(8) 0.0148(7) -0.0025(6) -0.0025(6) -0.0051(6)
C17 0.0153(8) 0.0282(9) 0.0172(8) 0.0018(7) -0.0061(6) -0.0035(7)
C18 0.0144(7) 0.0209(8) 0.0175(7) 0.0034(6) -0.0015(6) 0.0019(6)
C19 0.0129(7) 0.0160(7) 0.0114(7) 0.0021(5) 0.0006(5) -0.0013(6)
C20 0.0180(7) 0.0131(7) 0.0116(7) 0.0003(5) 0.0023(6) 0.0004(6)
C21 0.0195(8) 0.0226(8) 0.0193(8) 0.0047(6) 0.0038(6) 0.0039(6)
C22 0.0321(10) 0.0216(9) 0.0249(9) 0.0087(7) 0.0038(7) 0.0066(7)
C23 0.0351(10) 0.0182(8) 0.0235(9) 0.0060(7) 0.0058(7) -0.0035(7)
C24 0.0224(8) 0.0223(8) 0.0247(9) 0.0016(7) 0.0056(7) -0.0068(7)
C25 0.0175(8) 0.0170(7) 0.0186(7) 0.0004(6) 0.0012(6) -0.0006(6)
C26 0.0119(7) 0.0242(8) 0.0130(7) 0.0040(6) 0.0012(6) 0.0054(6)
C27 0.0208(8) 0.0277(9) 0.0154(7) 0.0010(6) 0.0022(6) 0.0072(7)
C28 0.0307(10) 0.0419(11) 0.0169(8) 0.0002(8) 0.0049(7) 0.0187(9)
C29 0.0243(9) 0.0592(14) 0.0217(9) 0.0128(9) 0.0109(7) 0.0197(9)
C30 0.0167(8) 0.0479(12) 0.0317(10) 0.0168(9) 0.0084(7) 0.0052(8)
C31 0.0147(8) 0.0294(9) 0.0231(8) 0.0089(7) 0.0028(6) 0.0037(7)
C32 0.0110(7) 0.0229(8) 0.0121(7) -0.0004(6) 0.0021(5) -0.0039(6)
C33 0.0163(8) 0.0269(8) 0.0160(7) 0.0027(6) 0.0024(6) -0.0052(6)
C34 0.0195(8) 0.0454(11) 0.0124(7) 0.0036(7) 0.0022(6) -0.0080(8)
C35 0.0192(8) 0.0508(12) 0.0161(8) -0.0083(8) 0.0066(7) -0.0050(8)
C36 0.0231(9) 0.0364(10) 0.0253(9) -0.0081(8) 0.0082(7) 0.0024(8)
C37 0.0179(8) 0.0284(9) 0.0169(8) -0.0013(7) 0.0032(6) 0.0015(7)
C38 0.0141(7) 0.0165(7) 0.0164(7) 0.0040(6) -0.0012(6) -0.0037(6)
C39 0.0183(8) 0.0258(9) 0.0204(8) 0.0027(7) 0.0026(6) -0.0047(7)
C40 0.0193(9) 0.0334(10) 0.0342(10) 0.0022(8) 0.0062(7) -0.0089(7)
C41 0.0202(9) 0.0350(10) 0.0377(11) -0.0017(8) -0.0025(8) -0.0129(8)
C42 0.0271(9) 0.0277(9) 0.0247(9) -0.0007(7) -0.0038(7) -0.0097(7)
C43 0.0192(8) 0.0207(8) 0.0174(8) 0.0025(6) 0.0000(6) -0.0058(6)
C44 0.0160(7) 0.0153(7) 0.0144(7) 0.0034(6) 0.0028(6) 0.0000(6)
C45 0.0180(8) 0.0165(7) 0.0174(7) 0.0037(6) 0.0025(6) -0.0007(6)
C46 0.0186(8) 0.0255(9) 0.0219(8) 0.0075(7) 0.0017(6) 0.0025(7)
C47 0.0288(9) 0.0249(9) 0.0253(9) 0.0069(7) 0.0071(7) 0.0110(7)
C48 0.0392(11) 0.0229(9) 0.0240(9) -0.0036(7) 0.0041(8) 0.0080(8)
C49 0.0270(9) 0.0208(8) 0.0207(8) -0.0017(7) -0.0008(7) 0.0024(7)
O1 0.052(2) 0.045(2) 0.037(2) -0.0108(19) 0.0076(18) -0.0062(19)
C50 0.037(2) 0.036(3) 0.034(3) 0.003(2) -0.0010(19) 0.003(2)
C51 0.033(2) 0.050(3) 0.039(3) -0.011(2) 0.0131(19) -0.0057(19)
C52 0.035(2) 0.034(2) 0.068(4) 0.000(3) 0.017(3) 0.0005(17)
C53 0.048(3) 0.055(3) 0.050(3) -0.015(3) 0.014(2) 0.003(3)
O1A 0.039(2) 0.042(3) 0.062(4) -0.004(3) 0.009(3) 0.016(2)
C50A 0.045(3) 0.049(4) 0.052(4) -0.014(3) 0.010(3) -0.003(3)
C51A 0.037(3) 0.042(3) 0.055(4) 0.004(3) -0.002(3) -0.003(3)
C52A 0.028(2) 0.041(3) 0.069(4) -0.001(3) 0.007(3) 0.007(2)
C53A 0.037(3) 0.032(3) 0.051(3) -0.014(2) -0.003(2) 0.015(2)

loop_
_atom_type_symbol
_atom_type_description
_atom_type_scat_dispersion_real
_atom_type_scat_dispersion_imag
_atom_type_scat_source
C C 0.0033 0.0016 'International Tables Vol C Tables 4.2.6.8 and 6.1.1.4'
H H 0.0000 0.0000 'International Tables Vol C Tables 4.2.6.8 and 6.1.1.4'
N N 0.0061 0.0033 'International Tables Vol C Tables 4.2.6.8 and 6.1.1.4'
O O 0.0106 0.0060 'International Tables Vol C Tables 4.2.6.8 and 6.1.1.4'
P P 0.1023 0.0942 'International Tables Vol C Tables 4.2.6.8 and 6.1.1.4'
Co Co 0.3494 0.9721 'International Tables Vol C Tables 4.2.6.8 and 6.1.1.4'

loop_
_exptl_crystal_face_index_h
_exptl_crystal_face_index_k
_exptl_crystal_face_index_l
_exptl_crystal_face_perp_dist
0.00 1.00 0.00 0.1080
0.00 -2.00 -1.00 0.0850
0.00 0.00 -1.00 0.2140
-1.00 0.00 0.00 0.1980
1.00 0.00 -2.00 0.1000
-1.00 0.00 2.00 0.1230
1.00 0.00 0.00 0.1000
1.00 1.00 -2.00 0.1110
2.00 1.00 -1.00 0.0880

loop_
_geom_angle_atom_site_label_1
_geom_angle_atom_site_label_2
_geom_angle_atom_site_label_3
_geom_angle
P1 Co1 P2 106.993(17)
N1 Co1 P1 149.37(4)
N1 Co1 P2 102.79(4)
N1 Co1 N2 81.88(5)
N1 Co1 C1 92.22(6)
N2 Co1 P1 83.47(4)
N2 Co1 P2 105.39(4)
N2 Co1 C1 154.86(6)
C1 Co1 P1 89.74(5)
C1 Co1 P2 99.75(5)
C19 P1 Co1 101.81(5)
C19 P1 C20 101.49(7)
C19 P1 C26 107.22(7)
C20 P1 Co1 115.69(5)
C26 P1 Co1 124.20(5)
C26 P1 C20 103.86(7)
C32 P2 Co1 119.99(5)
C32 P2 C38 100.48(7)
C38 P2 Co1 120.72(5)
C44 P2 Co1 105.91(5)
C44 P2 C32 104.04(7)
C44 P2 C38 103.56(7)
C2 N1 Co1 128.72(11)
C2 N1 C6 116.84(13)
C6 N1 Co1 114.17(10)
C7 N2 Co1 115.76(10)
C7 N2 C14 123.35(12)
C14 N2 Co1 120.88(10)
Co1 C1 H1A 109.5
Co1 C1 H1B 109.5
Co1 C1 H1C 109.5
H1A C1 H1B 109.5
H1A C1 H1C 109.5
H1B C1 H1C 109.5
N1 C2 H2 118.2
N1 C2 C3 123.62(15)
C3 C2 H2 118.2
C2 C3 H3 120.2
C2 C3 C4 119.58(15)
C4 C3 H3 120.2
C3 C4 H4 120.7
C5 C4 C3 118.50(15)
C5 C4 H4 120.7
C4 C5 H5 119.9
C4 C5 C6 120.28(15)
C6 C5 H5 119.9
N1 C6 C5 121.14(14)
N1 C6 C7 114.03(13)
C5 C6 C7 124.75(14)
N2 C7 C6 113.36(13)
N2 C7 C8 124.41(13)
C6 C7 C8 119.78(13)
C9 C8 C7 123.02(14)
C9 C8 C13 118.72(15)
C13 C8 C7 118.19(14)
C8 C9 H9 120.0
C10 C9 C8 120.05(17)
C10 C9 H9 120.0
C9 C10 H10 119.8
C11 C10 C9 120.48(17)
C11 C10 H10 119.8
C10 C11 H11 120.1
C12 C11 C10 119.88(16)
C12 C11 H11 120.1
C11 C12 H12 120.0
C11 C12 C13 119.95(18)
C13 C12 H12 120.0
C8 C13 H13 119.5
C12 C13 C8 120.93(16)
C12 C13 H13 119.5
C15 C14 N2 125.90(14)
C15 C14 C19 118.39(14)
C19 C14 N2 115.43(13)
C14 C15 H15 120.0
C16 C15 C14 119.98(15)
C16 C15 H15 120.0
C15 C16 H16 119.4
C17 C16 C15 121.21(15)
C17 C16 H16 119.4
C16 C17 H17 120.3
C16 C17 C18 119.36(15)
C18 C17 H17 120.3
C17 C18 H18 119.9
C17 C18 C19 120.22(15)
C19 C18 H18 119.9
C14 C19 P1 111.23(11)
C18 C19 P1 127.94(12)
C18 C19 C14 120.83(14)
C21 C20 P1 122.77(12)
C25 C20 P1 117.85(12)
C25 C20 C21 119.14(14)
C20 C21 H21 120.0
C22 C21 C20 120.10(16)
C22 C21 H21 120.0
C21 C22 H22 119.9
C23 C22 C21 120.22(17)
C23 C22 H22 119.9
C22 C23 H23 119.9
C24 C23 C22 120.29(16)
C24 C23 H23 119.9
C23 C24 H24 120.1
C23 C24 C25 119.82(16)
C25 C24 H24 120.1
C20 C25 H25 119.8
C24 C25 C20 120.43(15)
C24 C25 H25 119.8
C27 C26 P1 120.48(13)
C31 C26 P1 119.69(13)
C31 C26 C27 119.23(15)
C26 C27 H27 120.0
C28 C27 C26 120.01(17)
C28 C27 H27 120.0
C27 C28 H28 120.0
C29 C28 C27 120.07(19)
C29 C28 H28 120.0
C28 C29 H29 119.9
C28 C29 C30 120.27(17)
C30 C29 H29 119.9
C29 C30 H30 119.9
C29 C30 C31 120.24(19)
C31 C30 H30 119.9
C26 C31 H31 119.9
C30 C31 C26 120.17(18)
C30 C31 H31 119.9
C33 C32 P2 123.86(13)
C37 C32 P2 117.32(12)
C37 C32 C33 118.80(15)
C32 C33 H33 119.8
C34 C33 C32 120.33(17)
C34 C33 H33 119.8
C33 C34 H34 119.9
C35 C34 C33 120.14(17)
C35 C34 H34 119.9
C34 C35 H35 120.0
C36 C35 C34 120.05(16)
C36 C35 H35 120.0
C35 C36 H36 119.9
C35 C36 C37 120.14(18)
C37 C36 H36 119.9
C32 C37 H37 119.7
C36 C37 C32 120.52(16)
C36 C37 H37 119.7
C39 C38 P2 122.49(12)
C39 C38 C43 118.18(15)
C43 C38 P2 119.18(12)
C38 C39 H39 119.7
C40 C39 C38 120.61(16)
C40 C39 H39 119.7
C39 C40 H40 119.7
C41 C40 C39 120.56(17)
C41 C40 H40 119.7
C40 C41 H41 120.2
C40 C41 C42 119.54(17)
C42 C41 H41 120.2
C41 C42 H42 119.9
C41 C42 C43 120.24(17)
C43 C42 H42 119.9
C38 C43 H43 119.6
C42 C43 C38 120.86(16)
C42 C43 H43 119.6
C45 C44 P2 118.01(12)
C49 C44 P2 122.97(13)
C49 C44 C45 118.14(15)
C44 C45 H45 119.5
C46 C45 C44 121.02(16)
C46 C45 H45 119.5
C45 C46 H46 120.0
C45 C46 C47 120.04(16)
C47 C46 H46 120.0
C46 C47 H47 120.2
C48 C47 C46 119.68(16)
C48 C47 H47 120.2
C47 C48 H48 119.7
C47 C48 C49 120.53(17)
C49 C48 H48 119.7
C44 C49 H49 119.7
C48 C49 C44 120.58(17)
C48 C49 H49 119.7
C53 O1 C50 98.1(9)
O1 C50 H50B 108.1
O1 C50 H50A 108.1
O1 C50 C51 116.6(8)
H50B C50 H50A 107.3
C51 C50 H50B 108.1
C51 C50 H50A 108.1
C50 C51 H51B 112.3
C50 C51 H51A 112.3
C50 C51 C52 97.2(6)
H51B C51 H51A 109.9
C52 C51 H51B 112.3
C52 C51 H51A 112.3
C51 C52 H52B 110.8
C51 C52 H52A 110.8
C51 C52 C53 104.9(4)
H52B C52 H52A 108.8
C53 C52 H52B 110.8
C53 C52 H52A 110.8
O1 C53 C52 111.0(6)
O1 C53 H53A 109.4
O1 C53 H53B 109.4
C52 C53 H53A 109.4
C52 C53 H53B 109.4
H53A C53 H53B 108.0
C50A O1A C53A 120.4(11)
O1A C50A H50D 112.8
O1A C50A H50C 112.8
O1A C50A C51A 94.5(10)
H50D C50A H50C 110.3
C51A C50A H50D 112.8
C51A C50A H50C 112.8
C50A C51A H51D 110.5
C50A C51A H51C 110.5
C50A C51A C52A 106.2(8)
H51D C51A H51C 108.7
C52A C51A H51D 110.5
C52A C51A H51C 110.5
C51A C52A H52C 111.4
C51A C52A H52D 111.4
H52C C52A H52D 109.3
C53A C52A C51A 101.8(5)
C53A C52A H52C 111.4
C53A C52A H52D 111.4
O1A C53A C52A 100.2(7)
O1A C53A H53C 111.7
O1A C53A H53D 111.7
C52A C53A H53C 111.7
C52A C53A H53D 111.7
H53C C53A H53D 109.5

loop_
_geom_bond_atom_site_label_1
_geom_bond_atom_site_label_2
_geom_bond_distance
Co1 P1 2.1300(4)
Co1 P2 2.2210(4)
Co1 N1 1.9192(13)
Co1 N2 1.9347(12)
Co1 C1 2.0291(15)
P1 C19 1.8178(16)
P1 C20 1.8340(16)
P1 C26 1.8216(16)
P2 C32 1.8340(15)
P2 C38 1.8396(16)
P2 C44 1.8326(16)
N1 C2 1.3664(19)
N1 C6 1.3861(19)
N2 C7 1.3507(19)
N2 C14 1.4149(19)
C1 H1A 0.9800
C1 H1B 0.9800
C1 H1C 0.9800
C2 H2 0.9500
C2 C3 1.367(2)
C3 H3 0.9500
C3 C4 1.409(2)
C4 H4 0.9500
C4 C5 1.365(2)
C5 H5 0.9500
C5 C6 1.416(2)
C6 C7 1.420(2)
C7 C8 1.488(2)
C8 C9 1.397(2)
C8 C13 1.397(2)
C9 H9 0.9500
C9 C10 1.396(2)
C10 H10 0.9500
C10 C11 1.385(3)
C11 H11 0.9500
C11 C12 1.384(3)
C12 H12 0.9500
C12 C13 1.389(2)
C13 H13 0.9500
C14 C15 1.407(2)
C14 C19 1.410(2)
C15 H15 0.9500
C15 C16 1.391(2)
C16 H16 0.9500
C16 C17 1.390(2)
C17 H17 0.9500
C17 C18 1.390(2)
C18 H18 0.9500
C18 C19 1.393(2)
C20 C21 1.400(2)
C20 C25 1.395(2)
C21 H21 0.9500
C21 C22 1.391(2)
C22 H22 0.9500
C22 C23 1.385(3)
C23 H23 0.9500
C23 C24 1.385(3)
C24 H24 0.9500
C24 C25 1.395(2)
C25 H25 0.9500
C26 C27 1.400(2)
C26 C31 1.396(2)
C27 H27 0.9500
C27 C28 1.397(2)
C28 H28 0.9500
C28 C29 1.382(3)
C29 H29 0.9500
C29 C30 1.383(3)
C30 H30 0.9500
C30 C31 1.392(2)
C31 H31 0.9500
C32 C33 1.400(2)
C32 C37 1.398(2)
C33 H33 0.9500
C33 C34 1.395(2)
C34 H34 0.9500
C34 C35 1.386(3)
C35 H35 0.9500
C35 C36 1.385(3)
C36 H36 0.9500
C36 C37 1.393(2)
C37 H37 0.9500
C38 C39 1.396(2)
C38 C43 1.403(2)
C39 H39 0.9500
C39 C40 1.391(2)
C40 H40 0.9500
C40 C41 1.385(3)
C41 H41 0.9500
C41 C42 1.385(3)
C42 H42 0.9500
C42 C43 1.388(2)
C43 H43 0.9500
C44 C45 1.402(2)
C44 C49 1.394(2)
C45 H45 0.9500
C45 C46 1.386(2)
C46 H46 0.9500
C46 C47 1.388(3)
C47 H47 0.9500
C47 C48 1.378(3)
C48 H48 0.9500
C48 C49 1.394(3)
C49 H49 0.9500
O1 C50 1.416(7)
O1 C53 1.412(9)
C50 H50B 0.9900
C50 H50A 0.9900
C50 C51 1.524(8)
C51 H51B 0.9900
C51 H51A 0.9900
C51 C52 1.531(6)
C52 H52B 0.9900
C52 H52A 0.9900
C52 C53 1.572(7)
C53 H53A 0.9900
C53 H53B 0.9900
O1A C50A 1.441(10)
O1A C53A 1.450(10)
C50A H50D 0.9900
C50A H50C 0.9900
C50A C51A 1.507(11)
C51A H51D 0.9900
C51A H51C 0.9900
C51A C52A 1.578(9)
C52A H52C 0.9900
C52A H52D 0.9900
C52A C53A 1.524(8)
C53A H53C 0.9900
C53A H53D 0.9900

loop_
_geom_torsion_atom_site_label_1
_geom_torsion_atom_site_label_2
_geom_torsion_atom_site_label_3
_geom_torsion_atom_site_label_4
_geom_torsion
Co1 P1 C19 C14 -19.65(11)
Co1 P1 C19 C18 159.80(13)
Co1 P1 C20 C21 -178.06(11)
Co1 P1 C20 C25 7.61(14)
Co1 P1 C26 C27 94.41(13)
Co1 P1 C26 C31 -76.68(14)
Co1 P2 C32 C33 -137.43(12)
Co1 P2 C32 C37 44.16(14)
Co1 P2 C38 C39 -131.36(13)
Co1 P2 C38 C43 44.22(15)
Co1 P2 C44 C45 76.39(12)
Co1 P2 C44 C49 -92.72(14)
Co1 N1 C2 C3 173.40(12)
Co1 N1 C6 C5 -173.01(12)
Co1 N1 C6 C7 10.06(16)
Co1 N2 C7 C6 1.86(16)
Co1 N2 C7 C8 -160.28(12)
Co1 N2 C14 C15 -156.24(12)
Co1 N2 C14 C19 17.56(17)
P1 C20 C21 C22 -174.10(13)
P1 C20 C25 C24 173.71(13)
P1 C26 C27 C28 -171.72(13)
P1 C26 C31 C30 171.38(13)
P2 C32 C33 C34 -179.95(13)
P2 C32 C37 C36 179.64(14)
P2 C38 C39 C40 175.06(14)
P2 C38 C43 C42 -175.74(14)
P2 C44 C45 C46 -169.45(12)
P2 C44 C49 C48 168.77(14)
N1 C2 C3 C4 -1.6(2)
N1 C6 C7 N2 -7.69(19)
N1 C6 C7 C8 155.36(13)
N2 C7 C8 C9 -129.10(17)
N2 C7 C8 C13 54.0(2)
N2 C14 C15 C16 174.07(14)
N2 C14 C19 P1 4.05(16)
N2 C14 C19 C18 -175.45(13)
C2 N1 C6 C5 1.6(2)
C2 N1 C6 C7 -175.35(13)
C2 C3 C4 C5 2.0(2)
C3 C4 C5 C6 -0.8(3)
C4 C5 C6 N1 -1.1(2)
C4 C5 C6 C7 175.52(16)
C5 C6 C7 N2 175.51(14)
C5 C6 C7 C8 -21.4(2)
C6 N1 C2 C3 -0.3(2)
C6 C7 C8 C9 69.8(2)
C6 C7 C8 C13 -107.05(17)
C7 N2 C14 C15 22.8(2)
C7 N2 C14 C19 -163.43(13)
C7 C8 C9 C10 -177.34(15)
C7 C8 C13 C12 177.24(16)
C8 C9 C10 C11 0.4(3)
C9 C8 C13 C12 0.2(2)
C9 C10 C11 C12 0.0(3)
C10 C11 C12 C13 -0.3(3)
C11 C12 C13 C8 0.1(3)
C13 C8 C9 C10 -0.5(2)
C14 N2 C7 C6 -177.20(13)
C14 N2 C7 C8 20.7(2)
C14 C15 C16 C17 0.1(2)
C15 C14 C19 P1 178.34(11)
C15 C14 C19 C18 -1.2(2)
C15 C16 C17 C18 0.0(3)
C16 C17 C18 C19 -0.7(2)
C17 C18 C19 P1 -178.08(12)
C17 C18 C19 C14 1.3(2)
C19 P1 C20 C21 72.70(14)
C19 P1 C20 C25 -101.63(13)
C19 P1 C26 C27 -147.58(13)
C19 P1 C26 C31 41.33(15)
C19 C14 C15 C16 0.4(2)
C20 P1 C19 C14 99.98(11)
C20 P1 C19 C18 -80.57(15)
C20 P1 C26 C27 -40.64(14)
C20 P1 C26 C31 148.27(13)
C20 C21 C22 C23 0.7(3)
C21 C20 C25 C24 -0.8(2)
C21 C22 C23 C24 -0.9(3)
C22 C23 C24 C25 0.2(3)
C23 C24 C25 C20 0.7(3)
C25 C20 C21 C22 0.2(2)
C26 P1 C19 C14 -151.41(11)
C26 P1 C19 C18 28.04(16)
C26 P1 C20 C21 -38.48(15)
C26 P1 C20 C25 147.18(12)
C26 C27 C28 C29 0.6(3)
C27 C26 C31 C30 0.2(2)
C27 C28 C29 C30 -0.1(3)
C28 C29 C30 C31 -0.3(3)
C29 C30 C31 C26 0.3(3)
C31 C26 C27 C28 -0.6(2)
C32 P2 C38 C39 3.15(16)
C32 P2 C38 C43 178.74(13)
C32 P2 C44 C45 -50.99(13)
C32 P2 C44 C49 139.91(14)
C32 C33 C34 C35 0.5(3)
C33 C32 C37 C36 1.1(2)
C33 C34 C35 C36 1.1(3)
C34 C35 C36 C37 -1.5(3)
C35 C36 C37 C32 0.4(3)
C37 C32 C33 C34 -1.6(2)
C38 P2 C32 C33 87.63(14)
C38 P2 C32 C37 -90.79(13)
C38 P2 C44 C45 -155.65(12)
C38 P2 C44 C49 35.25(15)
C38 C39 C40 C41 0.3(3)
C39 C38 C43 C42 0.0(2)
C39 C40 C41 C42 0.4(3)
C40 C41 C42 C43 -0.9(3)
C41 C42 C43 C38 0.7(3)
C43 C38 C39 C40 -0.6(3)
C44 P2 C32 C33 -19.36(15)
C44 P2 C32 C37 162.23(12)
C44 P2 C38 C39 110.51(14)
C44 P2 C38 C43 -73.90(14)
C44 C45 C46 C47 0.3(2)
C45 C44 C49 C48 -0.3(2)
C45 C46 C47 C48 -0.7(3)
C46 C47 C48 C49 0.6(3)
C47 C48 C49 C44 -0.1(3)
C49 C44 C45 C46 0.2(2)
O1 C50 C51 C52 -28.7(10)
C50 O1 C53 C52 -29.0(10)
C50 C51 C52 C53 7.1(7)
C51 C52 C53 O1 14.1(9)
C53 O1 C50 C51 37.3(11)
O1A C50A C51A C52A -38.8(11)
C50A O1A C53A C52A -6.1(15)
C50A C51A C52A C53A 38.9(9)
C51A C52A C53A O1A -19.4(9)
C53A O1A C50A C51A 29.1(15)
